data_4023498
loop_
_publ_author_name
'Ivan V. Korendovych'
'Mimi Cho'
'Olga V. Makhlynets'
'Phillip L. Butler'
'Richard J. Staples'
'Elena V. Rybak-Akimova'

_publ_section_title
;
 Anion and Carboxylic Acid Binding to Monotopic and Ditopic
 Amidopyridine Macrocycles
;
_journal_name_full 'Journal of Organic Chemistry'
_journal_page_first 4771
_journal_page_last 4782
_journal_paper_doi 10.1021/jo800128r
_journal_volume 73
_journal_year 2008
_chemical_formula_moiety 'C30 H46 N10 O4, 2(C H4 O)'
_chemical_formula_sum 'C32 H54 N10 O6'
_chemical_formula_weight 674.85
_chemical_name_systematic
; 
 ? 
;
_space_group_IT_number 14
_symmetry_cell_setting monoclinic
_symmetry_space_group_name_Hall '-P 2yn'
_symmetry_space_group_name_H-M 'P 1 21/n 1'
_atom_sites_solution_hydrogens geom
_atom_sites_solution_primary direct
_atom_sites_solution_secondary difmap
_audit_creation_method SHELXL-97
_cell_angle_alpha 90.00
_cell_angle_beta 94.237(4)
_cell_angle_gamma 90.00
_cell_formula_units_Z 2
_cell_length_a 8.3530(14)
_cell_length_b 11.327(2)
_cell_length_c 19.110(3)
_cell_measurement_reflns_used 3656
_cell_measurement_temperature 446(2)
_cell_measurement_theta_max 27.83
_cell_measurement_theta_min 2.60
_cell_volume 1803.2(5)
_computing_cell_refinement 'Bruker SMART'
_computing_data_collection 'Bruker SMART'
_computing_data_reduction 'Bruker SAINT'
_computing_molecular_graphics 'Bruker SHELXTL'
_computing_publication_material 'Bruker SHELXTL'
_computing_structure_refinement 'SHELXL-97 (Sheldrick, 1997)'
_computing_structure_solution 'SHELXS-97 (Sheldrick, 1990)'
_diffrn_ambient_temperature 173(2)
_diffrn_measured_fraction_theta_full 0.964
_diffrn_measured_fraction_theta_max 0.964
_diffrn_measurement_device_type 'Bruker CCD'
_diffrn_measurement_method 'phi and omega scans'
_diffrn_radiation_monochromator graphite
_diffrn_radiation_source 'fine-focus sealed tube'
_diffrn_radiation_type MoK\a
_diffrn_radiation_wavelength 0.71073
_diffrn_reflns_av_R_equivalents 0.0622
_diffrn_reflns_av_sigmaI/netI 0.0553
_diffrn_reflns_limit_h_max 10
_diffrn_reflns_limit_h_min -11
_diffrn_reflns_limit_k_max 15
_diffrn_reflns_limit_k_min -14
_diffrn_reflns_limit_l_max 24
_diffrn_reflns_limit_l_min -23
_diffrn_reflns_number 12747
_diffrn_reflns_theta_full 28.27
_diffrn_reflns_theta_max 28.27
_diffrn_reflns_theta_min 2.09
_diffrn_standards_decay_% 0
_exptl_absorpt_coefficient_mu 0.088
_exptl_absorpt_correction_type none
_exptl_crystal_colour colorless
_exptl_crystal_density_diffrn 1.243
_exptl_crystal_density_meas 0
_exptl_crystal_density_method 'not measured'
_exptl_crystal_description block
_exptl_crystal_F_000 728
_exptl_crystal_size_max 0.4
_exptl_crystal_size_mid 0.2
_exptl_crystal_size_min 0.15
_refine_diff_density_max 0.212
_refine_diff_density_min -0.195
_refine_diff_density_rms 0.044
_refine_ls_extinction_method none
_refine_ls_goodness_of_fit_ref 1.034
_refine_ls_hydrogen_treatment mixed
_refine_ls_matrix_type full
_refine_ls_number_parameters 229
_refine_ls_number_reflns 4308
_refine_ls_number_restraints 0
_refine_ls_restrained_S_all 1.034
_refine_ls_R_factor_all 0.0845
_refine_ls_R_factor_gt 0.0448
_refine_ls_shift/su_max 0.000
_refine_ls_shift/su_mean 0.000
_refine_ls_structure_factor_coef Fsqd
_refine_ls_weighting_details 'calc w=1/[\s^2^(Fo^2^)+(0.0652P)^2^+0.0000P] where P=(Fo^2^+2Fc^2^)/3'
_refine_ls_weighting_scheme calc
_refine_ls_wR_factor_gt 0.1181
_refine_ls_wR_factor_ref 0.1343
_reflns_number_gt 2602
_reflns_number_total 4308
_reflns_threshold_expression >2sigma(I)
_cod_data_source_file jo800128r-File006.cif
_cod_data_source_block 623339
_cod_original_sg_symbol_H-M 'P 21/n'
_cod_database_code 4023498

loop_
_publ_contact_author_name
_publ_contact_author_address
_publ_contact_author_email
_publ_contact_author_fax
_publ_contact_author_phone
'Prof. Elena V. Rybak-Akimova'
;
Department of Chemistry
Tufts University
62 Talbot Avenue 
Medford, MA 02155
USA
;
elena.rybak-akimova@tufts.edu '1 617 627 3443' '1 617 627 3413'

loop_
_symmetry_equiv_pos_as_xyz
'x, y, z'
'-x+1/2, y+1/2, -z+1/2'
'-x, -y, -z'
'x-1/2, -y-1/2, z-1/2'

loop_
_atom_site_label
_atom_site_type_symbol
_atom_site_fract_x
_atom_site_fract_y
_atom_site_fract_z
_atom_site_U_iso_or_equiv
_atom_site_adp_type
_atom_site_occupancy
_atom_site_symmetry_multiplicity
_atom_site_calc_flag
_atom_site_refinement_flags
_atom_site_disorder_assembly
_atom_site_disorder_group
N4 N 0.55547(15) 1.18260(12) 0.15409(7) 0.0356(3) Uani 1 1 d . . .
N1 N 0.61168(14) 0.75214(11) 0.13935(7) 0.0306(3) Uani 1 1 d . . .
N5 N 1.17175(14) 0.83157(11) -0.05717(7) 0.0351(3) Uani 1 1 d . . .
O1 O 0.38062(14) 0.88384(11) 0.26693(7) 0.0521(4) Uani 1 1 d . . .
N3 N 0.60640(17) 0.94605(12) 0.21959(8) 0.0367(3) Uani 1 1 d . . .
C1 C 0.61342(17) 0.65755(14) 0.09761(8) 0.0304(4) Uani 1 1 d . . .
N2 N 0.87128(16) 0.72611(13) 0.06814(8) 0.0381(4) Uani 1 1 d . . .
C5 C 0.48591(18) 0.76476(14) 0.17843(8) 0.0319(4) Uani 1 1 d . . .
C13 C 0.75976(18) 0.64306(14) 0.05591(9) 0.0336(4) Uani 1 1 d . . .
C12 C 1.02396(18) 0.72562(15) 0.03564(9) 0.0394(4) Uani 1 1 d . . .
H12A H 1.0450 0.6471 0.0182 0.047 Uiso 1 1 calc R . .
H12B H 1.1101 0.7463 0.0703 0.047 Uiso 1 1 calc R . .
C4 C 0.36096(19) 0.68447(15) 0.17683(9) 0.0385(4) Uani 1 1 d . . .
H4 H 0.2758 0.6958 0.2048 0.046 Uiso 1 1 calc R . .
C2 C 0.49300(19) 0.57364(15) 0.09267(9) 0.0363(4) Uani 1 1 d . . .
H2 H 0.4987 0.5093 0.0627 0.044 Uiso 1 1 calc R . .
C6 C 0.48578(18) 0.87052(15) 0.22571(8) 0.0360(4) Uani 1 1 d . . .
C10 C 1.2278(2) 0.72154(15) -0.08897(10) 0.0428(4) Uani 1 1 d . . .
H10A H 1.1374 0.6683 -0.0970 0.051 Uiso 1 1 calc R . .
H10B H 1.3056 0.6837 -0.0561 0.051 Uiso 1 1 calc R . .
C3 C 0.36372(19) 0.58744(16) 0.13330(9) 0.0406(4) Uani 1 1 d . . .
H3 H 0.2807 0.5326 0.1313 0.049 Uiso 1 1 calc R . .
C11 C 1.01919(18) 0.81280(15) -0.02418(9) 0.0399(4) Uani 1 1 d . . .
H11A H 0.9392 0.7863 -0.0601 0.048 Uiso 1 1 calc R . .
H11B H 0.9835 0.8883 -0.0071 0.048 Uiso 1 1 calc R . .
C7 C 0.6200(2) 1.05504(15) 0.25878(9) 0.0441(4) Uani 1 1 d . . .
H7A H 0.7308 1.0813 0.2618 0.053 Uiso 1 1 calc R . .
H7B H 0.5894 1.0414 0.3061 0.053 Uiso 1 1 calc R . .
C8 C 0.5144(2) 1.15014(16) 0.22463(10) 0.0462(5) Uani 1 1 d . . .
H8A H 0.4039 1.1233 0.2222 0.055 Uiso 1 1 calc R . .
H8B H 0.5218 1.2200 0.2541 0.055 Uiso 1 1 calc R . .
C9 C 0.6966(2) 1.25892(16) 0.15742(10) 0.0434(4) Uani 1 1 d . . .
H9A H 0.7770 1.2253 0.1908 0.052 Uiso 1 1 calc R . .
H9B H 0.6667 1.3352 0.1755 0.052 Uiso 1 1 calc R . .
C15 C 1.2954(2) 0.88535(16) -0.00945(10) 0.0437(4) Uani 1 1 d . . .
H15A H 1.3299 0.8297 0.0265 0.066 Uiso 1 1 calc R . .
H15B H 1.2525 0.9542 0.0117 0.066 Uiso 1 1 calc R . .
H15C H 1.3852 0.9075 -0.0351 0.066 Uiso 1 1 calc R . .
C14 C 0.4184(2) 1.23966(17) 0.11655(12) 0.0584(6) Uani 1 1 d . . .
H14A H 0.3884 1.3082 0.1421 0.088 Uiso 1 1 calc R . .
H14B H 0.3298 1.1855 0.1121 0.088 Uiso 1 1 calc R . .
H14C H 0.4466 1.2629 0.0707 0.088 Uiso 1 1 calc R . .
O2 O 0.77033(14) 0.55890(10) 0.01613(7) 0.0471(3) Uani 1 1 d . . .
C1S C 0.4546(2) 0.48296(18) 0.32572(11) 0.0557(5) Uani 1 1 d . . .
H1S1 H 0.3705 0.4690 0.3563 0.084 Uiso 1 1 calc R . .
H1S2 H 0.4445 0.4283 0.2873 0.084 Uiso 1 1 calc R . .
H1S3 H 0.4464 0.5622 0.3080 0.084 Uiso 1 1 calc R . .
O1S O 0.60499(13) 0.46739(10) 0.36331(7) 0.0420(3) Uani 1 1 d . . .
H1S H 0.6301 0.5282 0.3847 0.063 Uiso 1 1 calc R . .
H3A H 0.675(2) 0.9307(16) 0.1921(10) 0.049(6) Uiso 1 1 d . . .
H2A H 0.851(2) 0.7880(16) 0.0929(10) 0.047(5) Uiso 1 1 d . . .

loop_
_atom_site_aniso_label
_atom_site_aniso_U_11
_atom_site_aniso_U_22
_atom_site_aniso_U_33
_atom_site_aniso_U_23
_atom_site_aniso_U_13
_atom_site_aniso_U_12
N4 0.0285(7) 0.0362(8) 0.0429(8) -0.0023(6) 0.0079(6) 0.0013(6)
N1 0.0271(6) 0.0326(7) 0.0324(7) 0.0039(6) 0.0038(5) -0.0002(5)
N5 0.0309(7) 0.0322(7) 0.0431(8) 0.0000(6) 0.0091(6) -0.0018(6)
O1 0.0484(7) 0.0590(9) 0.0519(8) -0.0070(7) 0.0238(6) -0.0008(6)
N3 0.0390(8) 0.0361(8) 0.0361(8) -0.0036(6) 0.0093(6) 0.0003(6)
C1 0.0299(8) 0.0292(8) 0.0321(8) 0.0044(7) 0.0011(6) -0.0003(6)
N2 0.0338(7) 0.0340(8) 0.0482(9) -0.0043(7) 0.0137(6) -0.0038(6)
C5 0.0301(8) 0.0343(9) 0.0314(9) 0.0075(7) 0.0035(6) 0.0020(6)
C13 0.0343(8) 0.0305(9) 0.0366(9) 0.0022(7) 0.0053(7) 0.0009(7)
C12 0.0316(8) 0.0383(10) 0.0493(11) 0.0038(8) 0.0098(8) 0.0028(7)
C4 0.0312(8) 0.0425(10) 0.0426(10) 0.0087(8) 0.0084(7) -0.0008(7)
C2 0.0368(9) 0.0315(9) 0.0404(10) 0.0025(7) 0.0013(7) -0.0029(7)
C6 0.0331(8) 0.0409(10) 0.0343(9) 0.0060(8) 0.0044(7) 0.0040(7)
C10 0.0396(9) 0.0340(9) 0.0562(12) -0.0017(8) 0.0140(8) -0.0019(7)
C3 0.0321(8) 0.0398(10) 0.0501(11) 0.0100(9) 0.0030(7) -0.0083(7)
C11 0.0318(8) 0.0394(10) 0.0493(11) 0.0040(8) 0.0088(8) 0.0019(7)
C7 0.0529(11) 0.0443(11) 0.0358(10) -0.0074(8) 0.0077(8) -0.0038(8)
C8 0.0485(10) 0.0404(10) 0.0523(11) -0.0112(9) 0.0218(9) 0.0000(8)
C9 0.0396(9) 0.0388(10) 0.0529(12) -0.0108(8) 0.0115(8) -0.0033(7)
C15 0.0387(9) 0.0458(11) 0.0472(11) -0.0031(9) 0.0072(8) -0.0022(8)
C14 0.0373(10) 0.0548(13) 0.0837(16) 0.0094(11) 0.0073(10) 0.0083(9)
O2 0.0462(7) 0.0404(7) 0.0563(8) -0.0123(6) 0.0144(6) -0.0042(6)
C1S 0.0536(12) 0.0530(12) 0.0588(13) -0.0043(10) -0.0074(10) 0.0060(10)
O1S 0.0383(6) 0.0356(7) 0.0522(8) -0.0039(6) 0.0039(5) 0.0036(5)

loop_
_atom_type_symbol
_atom_type_description
_atom_type_scat_dispersion_real
_atom_type_scat_dispersion_imag
_atom_type_scat_source
C C 0.0033 0.0016 'International Tables Vol C Tables 4.2.6.8 and 6.1.1.4'
H H 0.0000 0.0000 'International Tables Vol C Tables 4.2.6.8 and 6.1.1.4'
N N 0.0061 0.0033 'International Tables Vol C Tables 4.2.6.8 and 6.1.1.4'
O O 0.0106 0.0060 'International Tables Vol C Tables 4.2.6.8 and 6.1.1.4'

loop_
_geom_angle_atom_site_label_1
_geom_angle_atom_site_label_2
_geom_angle_atom_site_label_3
_geom_angle
_geom_angle_site_symmetry_1
_geom_angle_site_symmetry_3
_geom_angle_publ_flag
C14 N4 C9 111.21(14) . . ?
C14 N4 C8 109.64(14) . . ?
C9 N4 C8 110.63(14) . . ?
C1 N1 C5 117.48(13) . . ?
C15 N5 C10 112.19(13) . . ?
C15 N5 C11 112.71(13) . . ?
C10 N5 C11 111.31(12) . . ?
C6 N3 C7 122.27(14) . . ?
C6 N3 H3A 119.1(13) . . ?
C7 N3 H3A 118.6(13) . . ?
N1 C1 C2 123.52(14) . . ?
N1 C1 C13 116.43(13) . . ?
C2 C1 C13 120.03(14) . . ?
C13 N2 C12 122.98(15) . . ?
C13 N2 H2A 120.1(12) . . ?
C12 N2 H2A 116.6(12) . . ?
N1 C5 C4 122.59(15) . . ?
N1 C5 C6 117.13(14) . . ?
C4 C5 C6 120.27(14) . . ?
O2 C13 N2 125.18(14) . . ?
O2 C13 C1 120.49(14) . . ?
N2 C13 C1 114.31(14) . . ?
N2 C12 C11 110.18(13) . . ?
N2 C12 H12A 109.6 . . ?
C11 C12 H12A 109.6 . . ?
N2 C12 H12B 109.6 . . ?
C11 C12 H12B 109.6 . . ?
H12A C12 H12B 108.1 . . ?
C3 C4 C5 119.41(15) . . ?
C3 C4 H4 120.3 . . ?
C5 C4 H4 120.3 . . ?
C1 C2 C3 118.54(16) . . ?
C1 C2 H2 120.7 . . ?
C3 C2 H2 120.7 . . ?
O1 C6 N3 123.83(16) . . ?
O1 C6 C5 121.01(15) . . ?
N3 C6 C5 115.16(13) . . ?
N5 C10 C9 113.46(14) . 3_775 ?
N5 C10 H10A 108.9 . . ?
C9 C10 H10A 108.9 3_775 . ?
N5 C10 H10B 108.9 . . ?
C9 C10 H10B 108.9 3_775 . ?
H10A C10 H10B 107.7 . . ?
C4 C3 C2 118.46(15) . . ?
C4 C3 H3 120.8 . . ?
C2 C3 H3 120.8 . . ?
N5 C11 C12 116.23(13) . . ?
N5 C11 H11A 108.2 . . ?
C12 C11 H11A 108.2 . . ?
N5 C11 H11B 108.2 . . ?
C12 C11 H11B 108.2 . . ?
H11A C11 H11B 107.4 . . ?
N3 C7 C8 111.40(15) . . ?
N3 C7 H7A 109.3 . . ?
C8 C7 H7A 109.3 . . ?
N3 C7 H7B 109.3 . . ?
C8 C7 H7B 109.3 . . ?
H7A C7 H7B 108.0 . . ?
N4 C8 C7 114.13(13) . . ?
N4 C8 H8A 108.7 . . ?
C7 C8 H8A 108.7 . . ?
N4 C8 H8B 108.7 . . ?
C7 C8 H8B 108.7 . . ?
H8A C8 H8B 107.6 . . ?
N4 C9 C10 115.91(15) . 3_775 ?
N4 C9 H9A 108.3 . . ?
C10 C9 H9A 108.3 3_775 . ?
N4 C9 H9B 108.3 . . ?
C10 C9 H9B 108.3 3_775 . ?
H9A C9 H9B 107.4 . . ?
N5 C15 H15A 109.5 . . ?
N5 C15 H15B 109.5 . . ?
H15A C15 H15B 109.5 . . ?
N5 C15 H15C 109.5 . . ?
H15A C15 H15C 109.5 . . ?
H15B C15 H15C 109.5 . . ?
N4 C14 H14A 109.5 . . ?
N4 C14 H14B 109.5 . . ?
H14A C14 H14B 109.5 . . ?
N4 C14 H14C 109.5 . . ?
H14A C14 H14C 109.5 . . ?
H14B C14 H14C 109.5 . . ?
O1S C1S H1S1 109.5 . . ?
O1S C1S H1S2 109.5 . . ?
H1S1 C1S H1S2 109.5 . . ?
O1S C1S H1S3 109.5 . . ?
H1S1 C1S H1S3 109.5 . . ?
H1S2 C1S H1S3 109.5 . . ?
C1S O1S H1S 109.5 . . ?

loop_
_geom_bond_atom_site_label_1
_geom_bond_atom_site_label_2
_geom_bond_distance
_geom_bond_site_symmetry_2
_geom_bond_publ_flag
N4 C14 1.457(2) . ?
N4 C9 1.459(2) . ?
N4 C8 1.462(2) . ?
N1 C1 1.3365(19) . ?
N1 C5 1.3408(19) . ?
N5 C15 1.460(2) . ?
N5 C10 1.478(2) . ?
N5 C11 1.4783(18) . ?
O1 C6 1.2317(18) . ?
N3 C6 1.333(2) . ?
N3 C7 1.444(2) . ?
N3 H3A 0.826(19) . ?
C1 C2 1.382(2) . ?
C1 C13 1.517(2) . ?
N2 C13 1.332(2) . ?
N2 C12 1.4592(19) . ?
N2 H2A 0.870(19) . ?
C5 C4 1.383(2) . ?
C5 C6 1.501(2) . ?
C13 O2 1.2266(18) . ?
C12 C11 1.509(2) . ?
C12 H12A 0.9700 . ?
C12 H12B 0.9700 . ?
C4 C3 1.379(2) . ?
C4 H4 0.9300 . ?
C2 C3 1.385(2) . ?
C2 H2 0.9300 . ?
C10 C9 1.510(2) 3_775 ?
C10 H10A 0.9700 . ?
C10 H10B 0.9700 . ?
C3 H3 0.9300 . ?
C11 H11A 0.9700 . ?
C11 H11B 0.9700 . ?
C7 C8 1.509(3) . ?
C7 H7A 0.9700 . ?
C7 H7B 0.9700 . ?
C8 H8A 0.9700 . ?
C8 H8B 0.9700 . ?
C9 C10 1.510(2) 3_775 ?
C9 H9A 0.9700 . ?
C9 H9B 0.9700 . ?
C15 H15A 0.9600 . ?
C15 H15B 0.9600 . ?
C15 H15C 0.9600 . ?
C14 H14A 0.9600 . ?
C14 H14B 0.9600 . ?
C14 H14C 0.9600 . ?
C1S O1S 1.412(2) . ?
C1S H1S1 0.9600 . ?
C1S H1S2 0.9600 . ?
C1S H1S3 0.9600 . ?
O1S H1S 0.8200 . ?

loop_
_geom_torsion_atom_site_label_1
_geom_torsion_atom_site_label_2
_geom_torsion_atom_site_label_3
_geom_torsion_atom_site_label_4
_geom_torsion
_geom_torsion_site_symmetry_1
_geom_torsion_site_symmetry_2
_geom_torsion_site_symmetry_3
_geom_torsion_site_symmetry_4
_geom_torsion_publ_flag
C5 N1 C1 C2 0.3(2) . . . . ?
C5 N1 C1 C13 -177.91(13) . . . . ?
C1 N1 C5 C4 0.0(2) . . . . ?
C1 N1 C5 C6 179.36(13) . . . . ?
C12 N2 C13 O2 -1.0(3) . . . . ?
C12 N2 C13 C1 177.37(15) . . . . ?
N1 C1 C13 O2 -179.65(15) . . . . ?
C2 C1 C13 O2 2.1(2) . . . . ?
N1 C1 C13 N2 1.9(2) . . . . ?
C2 C1 C13 N2 -176.41(15) . . . . ?
C13 N2 C12 C11 101.91(19) . . . . ?
N1 C5 C4 C3 -0.3(3) . . . . ?
C6 C5 C4 C3 -179.63(15) . . . . ?
N1 C1 C2 C3 -0.4(2) . . . . ?
C13 C1 C2 C3 177.78(15) . . . . ?
C7 N3 C6 O1 -3.4(3) . . . . ?
C7 N3 C6 C5 177.01(14) . . . . ?
N1 C5 C6 O1 -174.68(15) . . . . ?
C4 C5 C6 O1 4.7(2) . . . . ?
N1 C5 C6 N3 5.0(2) . . . . ?
C4 C5 C6 N3 -175.71(15) . . . . ?
C15 N5 C10 C9 -90.53(18) . . . 3_775 ?
C11 N5 C10 C9 142.12(15) . . . 3_775 ?
C5 C4 C3 C2 0.3(2) . . . . ?
C1 C2 C3 C4 0.1(2) . . . . ?
C15 N5 C11 C12 -65.08(19) . . . . ?
C10 N5 C11 C12 62.0(2) . . . . ?
N2 C12 C11 N5 173.50(14) . . . . ?
C6 N3 C7 C8 -81.2(2) . . . . ?
C14 N4 C8 C7 159.44(15) . . . . ?
C9 N4 C8 C7 -77.55(18) . . . . ?
N3 C7 C8 N4 -62.1(2) . . . . ?
C14 N4 C9 C10 -70.07(19) . . . 3_775 ?
C8 N4 C9 C10 167.84(15) . . . 3_775 ?
